data_4338741
loop_
_publ_author_name
'Han, Qiuxia'
'Sun, Xueping'
'Li, Jie'
'Ma, Pengtao'
'Niu, Jingyang'

_publ_section_title
;
 Novel Isopolyoxotungstate [H2W11O38](8-) Based Metal Organic Framework:
 As Lewis Acid Catalyst for Cyanosilylation of Aromatic Aldehydes.
;
_journal_issue 12
_journal_name_full 'Inorganic chemistry'
_journal_page_first 6107
_journal_page_last 6112
_journal_paper_doi 10.1021/ic5004879
_journal_volume 53
_journal_year 2014
_chemical_formula_sum 'C42 H35 Cu8 N9 O104 W22'
_chemical_formula_weight 6882.81
_chemical_name_systematic
; 
 ? 
;
_space_group_IT_number 11
_symmetry_cell_setting monoclinic
_symmetry_space_group_name_Hall '-P 2yb'
_symmetry_space_group_name_H-M 'P 1 21/m 1'
_atom_sites_solution_hydrogens geom
_atom_sites_solution_primary direct
_atom_sites_solution_secondary difmap
_audit_creation_method SHELXL-97
_cell_angle_alpha 90.00
_cell_angle_beta 108.029(2)
_cell_angle_gamma 90.00
_cell_formula_units_Z 1
_cell_length_a 10.0082(14)
_cell_length_b 21.721(3)
_cell_length_c 14.825(2)
_cell_measurement_reflns_used 3265
_cell_measurement_temperature 296(2)
_cell_measurement_theta_max 27.487
_cell_measurement_theta_min 2.337
_cell_volume 3064.5(7)
_computing_cell_refinement 'Bruker SMART'
_computing_data_collection 'Bruker SMART'
_computing_data_reduction 'Bruker SAINT'
_computing_molecular_graphics 'Bruker SHELXTL'
_computing_publication_material 'Bruker SHELXTL'
_computing_structure_refinement 'SHELXL-97 (Sheldrick, 2008)'
_computing_structure_solution 'SHELXS-97 (Sheldrick, 2008)'
_diffrn_ambient_temperature 296(2)
_diffrn_measured_fraction_theta_full 0.996
_diffrn_measured_fraction_theta_max 0.996
_diffrn_measurement_device_type 'CCD area detector'
_diffrn_measurement_method 'phi and omega scans'
_diffrn_radiation_monochromator graphite
_diffrn_radiation_source 'fine-focus sealed tube'
_diffrn_radiation_type MoK\a
_diffrn_radiation_wavelength 0.71073
_diffrn_reflns_av_R_equivalents 0.0433
_diffrn_reflns_av_sigmaI/netI 0.0538
_diffrn_reflns_limit_h_max 11
_diffrn_reflns_limit_h_min -11
_diffrn_reflns_limit_k_max 25
_diffrn_reflns_limit_k_min -24
_diffrn_reflns_limit_l_max 17
_diffrn_reflns_limit_l_min -14
_diffrn_reflns_number 14120
_diffrn_reflns_theta_full 25.00
_diffrn_reflns_theta_max 25.00
_diffrn_reflns_theta_min 1.88
_exptl_absorpt_coefficient_mu 22.016
_exptl_absorpt_correction_T_max 0.1266
_exptl_absorpt_correction_T_min 0.0962
_exptl_absorpt_correction_type empirical
_exptl_absorpt_process_details SADABS
_exptl_crystal_colour green
_exptl_crystal_density_diffrn 3.729
_exptl_crystal_density_method 'not measured'
_exptl_crystal_description cube
_exptl_crystal_F_000 3042
_exptl_crystal_size_max 0.20
_exptl_crystal_size_mid 0.18
_exptl_crystal_size_min 0.16
_refine_diff_density_max 2.986
_refine_diff_density_min -2.249
_refine_diff_density_rms 0.347
_refine_ls_extinction_method none
_refine_ls_goodness_of_fit_ref 1.009
_refine_ls_hydrogen_treatment mixed
_refine_ls_matrix_type full
_refine_ls_number_parameters 443
_refine_ls_number_reflns 5522
_refine_ls_number_restraints 9
_refine_ls_restrained_S_all 1.009
_refine_ls_R_factor_all 0.0604
_refine_ls_R_factor_gt 0.0411
_refine_ls_shift/su_max 0.002
_refine_ls_shift/su_mean 0.000
_refine_ls_structure_factor_coef Fsqd
_refine_ls_weighting_details 'calc w=1/[\s^2^(Fo^2^)+(0.0700P)^2^+6.9018P] where P=(Fo^2^+2Fc^2^)/3'
_refine_ls_weighting_scheme calc
_refine_ls_wR_factor_gt 0.1111
_refine_ls_wR_factor_ref 0.1187
_reflns_number_gt 4208
_reflns_number_total 5522
_reflns_threshold_expression >2sigma(I)
_cod_data_source_file ic5004879_si_002.cif
_cod_data_source_block 1
_cod_depositor_comments
;
The following automatic conversions were performed:

'_symmetry_cell_setting' value 'Monoclinic' changed to 'monoclinic'
according to
/usr/data/users/saulius/crontab/automatic-downloads/rss-feeds/ACS/lib/dictionaries/cif_core.dic
dictionary named 'cif_core.dic' version 2.4.2 from 2011-04-26.

Automatic conversion script
Id: cif_fix_values 2281 2013-09-26 08:29:07Z andrius 

 Adding full bibliography for 4338741.cif.
;
_cod_original_sg_symbol_H-M P2(1)/m
_cod_database_code 4338741

loop_
_symmetry_equiv_pos_as_xyz
'x, y, z'
'-x, y+1/2, -z'
'-x, -y, -z'
'x, -y-1/2, z'

loop_
_atom_site_label
_atom_site_type_symbol
_atom_site_fract_x
_atom_site_fract_y
_atom_site_fract_z
_atom_site_U_iso_or_equiv
_atom_site_adp_type
_atom_site_occupancy
_atom_site_symmetry_multiplicity
_atom_site_calc_flag
_atom_site_refinement_flags
W1 W 0.56506(3) 0.7500 0.53570(2) 0.01952(9) Uani 1 2 d S
W2 W 0.74846(3) 0.7500 0.26070(2) 0.01965(9) Uani 1 2 d S
W3 W 0.33645(2) 0.669619(11) 0.362559(16) 0.01982(6) Uani 1 1 d .
W4 W 0.64251(2) 0.588569(11) 0.308093(16) 0.02075(6) Uani 1 1 d .
W5 W 0.85568(2) 0.663474(11) 0.488340(16) 0.02193(6) Uani 1 1 d .
W6 W 0.52643(2) 0.674695(11) 0.089480(16) 0.02310(7) Uani 1 1 d .
W7 W 0.27156(3) 0.7500 0.13572(2) 0.02471(10) Uani 1 2 d S
Cu1 Cu 0.38279(8) 0.57622(4) -0.29085(5) 0.0315(2) Uani 1 1 d .
Cu2 Cu -0.00108(7) 0.59855(4) 0.32016(5) 0.0261(2) Uani 1 1 d .
O1 O 0.7422(4) 0.59080(18) 0.4416(2) 0.0239(11) Uani 1 1 d .
O2 O 0.4712(5) 0.7500 0.3729(4) 0.0196(15) Uani 1 2 d S
O3 O 0.7150(4) 0.68657(17) 0.3359(2) 0.0186(10) Uani 1 1 d .
O4 O 0.4732(4) 0.61905(18) 0.3554(3) 0.0242(11) Uani 1 1 d .
O5 O 0.5258(4) 0.61834(17) 0.1896(3) 0.0221(11) Uani 1 1 d .
O6 O 0.6850(4) 0.68779(18) 0.5230(2) 0.0223(11) Uani 1 1 d .
O7 O 0.9008(6) 0.7500 0.4958(4) 0.0236(16) Uani 1 2 d S
O8 O 0.7165(4) 0.68892(17) 0.1544(3) 0.0226(11) Uani 1 1 d .
O9 O 0.2200(6) 0.7500 0.3704(4) 0.0277(17) Uani 1 2 d S
O10 O 0.0986(6) 0.7500 0.0777(4) 0.0307(18) Uani 1 2 d S
O11 O 0.2008(4) 0.62075(18) 0.3664(3) 0.0226(11) Uani 1 1 d .
O12 O 0.2811(4) 0.68991(18) 0.2328(3) 0.0282(12) Uani 1 1 d .
O13 O 0.5816(4) 0.51248(18) 0.2996(3) 0.0277(11) Uani 1 1 d .
O14 O 0.5135(5) 0.7500 0.1885(4) 0.0224(16) Uani 1 2 d S
O15 O 0.9275(5) 0.7500 0.2906(4) 0.0257(16) Uani 1 2 d S
O16 O 0.4090(4) 0.68723(17) 0.4942(2) 0.0218(11) Uani 1 1 d .
O17 O 0.7955(4) 0.57907(19) 0.2764(3) 0.0273(12) Uani 1 1 d .
O18 O 0.3297(4) 0.68693(19) 0.0654(3) 0.0269(12) Uani 1 1 d .
O19 O 0.9795(4) 0.64031(19) 0.4289(3) 0.0259(12) Uani 1 1 d .
O20 O 0.5852(7) 0.7500 0.6549(4) 0.0353(19) Uani 1 2 d S
O21 O 0.9449(4) 0.6398(2) 0.6035(3) 0.0333(13) Uani 1 1 d .
O22 O 0.5354(4) 0.62356(19) 0.0027(3) 0.0339(13) Uani 1 1 d .
O23 O 0.5269(6) 0.7500 0.0198(4) 0.0268(17) Uani 1 2 d S
N1 N 0.2817(5) 0.5622(2) -0.1961(3) 0.0305(15) Uani 1 1 d U
N2 N 0.0305(5) 0.5749(2) 0.1992(3) 0.0262(14) Uani 1 1 d .
C1 C 0.3304(6) 0.5242(3) -0.1224(4) 0.0270(16) Uani 1 1 d U
H1A H 0.4044 0.4982 -0.1219 0.032 Uiso 1 1 calc R
C2 C 0.2788(7) 0.5212(3) -0.0487(5) 0.039(2) Uani 1 1 d .
H2A H 0.3172 0.4931 -0.0003 0.047 Uiso 1 1 calc R
C3 C 0.1703(6) 0.5588(3) -0.0429(4) 0.0307(18) Uani 1 1 d .
C4 C 0.1126(7) 0.5971(4) -0.1260(5) 0.052(2) Uani 1 1 d .
H4A H 0.0337 0.6213 -0.1318 0.062 Uiso 1 1 calc R
C5 C 0.1761(6) 0.5973(4) -0.1961(4) 0.047(2) Uani 1 1 d .
H5A H 0.1414 0.6241 -0.2468 0.057 Uiso 1 1 calc R
C6 C 0.1187(6) 0.5609(3) 0.0388(4) 0.0276(18) Uani 1 1 d .
C7 C 0.1883(7) 0.5352(3) 0.1234(4) 0.0331(19) Uani 1 1 d .
H7A H 0.2701 0.5133 0.1285 0.040 Uiso 1 1 calc R
C8 C 0.1451(6) 0.5398(3) 0.2014(4) 0.039(2) Uani 1 1 d .
H8A H 0.1936 0.5189 0.2566 0.047 Uiso 1 1 calc R
C9 C -0.0432(7) 0.6018(3) 0.1174(5) 0.041(2) Uani 1 1 d .
H9A H -0.1234 0.6241 0.1153 0.049 Uiso 1 1 calc R
C10 C -0.0043(7) 0.5973(3) 0.0371(5) 0.039(2) Uani 1 1 d .
H10A H -0.0558 0.6173 -0.0181 0.047 Uiso 1 1 calc R
O1W O 0.1725(6) 0.5635(3) -0.4252(4) 0.0572(19) Uani 1 1 d .
O2W O 0.5922(5) 0.5915(2) -0.1631(3) 0.0472(16) Uani 1 1 d .
O3W O 0.4867(5) 0.5909(2) -0.3833(4) 0.0682(16) Uani 1 1 d .
O4W O 0.3409(5) 0.6669(2) -0.2968(3) 0.0497(17) Uani 1 1 d .
O5W O 0.0508(6) 0.5046(2) 0.3899(4) 0.064(2) Uani 1 1 d .
O6W O 0.6518(9) 0.5142(4) -0.4401(6) 0.049(3) Uani 0.50 1 d P
O7W O 1.2000(6) 0.7500 0.5674(4) 0.042(2) Uani 1 2 d S
O8W O -0.1932(10) 0.7500 -0.0225(7) 0.099(3) Uani 1 2 d SU
O9W O -0.1182(14) 0.6651(6) 0.2696(9) 0.084(4) Uiso 0.50 1 d P
C21 C 0.5159(12) 0.7500 -0.1703(10) 0.017(3) Uiso 0.50 2 d SPD
H21A H 0.5183 0.7500 -0.2345 0.025 Uiso 0.50 2 calc SPR
H21B H 0.5627 0.7139 -0.1382 0.025 Uiso 0.25 1 calc PR
H21C H 0.5627 0.7861 -0.1382 0.025 Uiso 0.25 1 calc PR
C22 C 0.3301(8) 0.7500 -0.1701(8) 0.036(5) Uiso 0.50 2 d SPD
N21 N 0.2116(10) 0.7500 -0.1425(11) 0.114(10) Uiso 0.50 2 d SPD

loop_
_atom_site_aniso_label
_atom_site_aniso_U_11
_atom_site_aniso_U_22
_atom_site_aniso_U_33
_atom_site_aniso_U_23
_atom_site_aniso_U_13
_atom_site_aniso_U_12
W1 0.01782(14) 0.02218(16) 0.02058(14) 0.000 0.00889(11) 0.000
W2 0.01724(14) 0.02300(16) 0.02005(14) 0.000 0.00773(11) 0.000
W3 0.01587(10) 0.02115(11) 0.02442(10) -0.00070(9) 0.00916(8) -0.00146(9)
W4 0.01910(10) 0.02032(11) 0.02488(10) -0.00080(9) 0.00982(8) 0.00041(9)
W5 0.01822(10) 0.02644(12) 0.02172(10) -0.00024(10) 0.00704(8) 0.00307(10)
W6 0.02443(11) 0.02472(12) 0.02034(11) -0.00333(9) 0.00722(9) -0.00112(10)
W7 0.01998(15) 0.03180(19) 0.02145(15) 0.000 0.00508(12) 0.000
Cu1 0.0420(4) 0.0270(4) 0.0321(3) 0.0041(3) 0.0209(3) 0.0039(3)
Cu2 0.0211(3) 0.0331(4) 0.0263(3) -0.0047(3) 0.0104(3) -0.0024(3)
O1 0.0240(17) 0.030(2) 0.0218(17) -0.0060(16) 0.0137(14) -0.0032(17)
O2 0.012(2) 0.025(3) 0.022(2) 0.000 0.0047(19) 0.000
O3 0.0147(16) 0.028(2) 0.0153(16) -0.0004(16) 0.0080(13) 0.0029(16)
O4 0.0114(16) 0.027(2) 0.038(2) -0.0039(18) 0.0135(14) -0.0001(16)
O5 0.0206(18) 0.022(2) 0.0214(18) 0.0006(16) 0.0036(15) -0.0043(17)
O6 0.0150(17) 0.034(2) 0.0183(17) 0.0146(16) 0.0061(14) 0.0048(17)
O7 0.030(3) 0.011(3) 0.026(3) 0.000 0.003(2) 0.000
O8 0.0204(17) 0.023(2) 0.0307(19) -0.0012(16) 0.0169(14) 0.0026(16)
O9 0.026(3) 0.021(3) 0.038(3) 0.000 0.014(2) 0.000
O10 0.023(3) 0.044(4) 0.020(3) 0.000 0.000(2) 0.000
O11 0.0141(16) 0.031(2) 0.0253(18) -0.0020(17) 0.0098(14) -0.0044(16)
O12 0.023(2) 0.025(2) 0.031(2) -0.0026(18) 0.0010(17) -0.0110(18)
O13 0.0341(19) 0.024(2) 0.0307(19) -0.0037(17) 0.0187(15) 0.0063(18)
O14 0.009(2) 0.032(3) 0.023(3) 0.000 -0.001(2) 0.000
O15 0.016(2) 0.039(3) 0.025(3) 0.000 0.012(2) 0.000
O16 0.0312(19) 0.0159(19) 0.0220(17) 0.0063(15) 0.0139(14) -0.0027(17)
O17 0.0295(19) 0.028(2) 0.0284(19) -0.0093(17) 0.0141(15) -0.0104(18)
O18 0.0226(19) 0.030(2) 0.027(2) 0.0019(18) 0.0066(16) -0.0054(18)
O19 0.0155(17) 0.038(2) 0.0256(19) -0.0099(18) 0.0086(14) -0.0066(18)
O20 0.058(4) 0.035(3) 0.018(3) 0.000 0.018(2) 0.000
O21 0.033(2) 0.038(2) 0.026(2) -0.0023(19) 0.0051(17) 0.008(2)
O22 0.046(2) 0.027(2) 0.035(2) -0.0153(18) 0.0210(17) -0.004(2)
O23 0.017(3) 0.033(3) 0.023(3) 0.000 -0.005(2) 0.000
N1 0.039(3) 0.033(3) 0.024(2) -0.001(2) 0.0170(19) 0.005(2)
N2 0.023(2) 0.037(3) 0.023(2) 0.004(2) 0.0137(17) 0.003(2)
C1 0.021(3) 0.033(3) 0.030(3) -0.008(2) 0.013(2) -0.005(3)
C2 0.043(3) 0.026(3) 0.058(4) 0.000(3) 0.028(3) -0.002(3)
C3 0.028(3) 0.034(3) 0.030(3) 0.003(3) 0.008(2) -0.007(3)
C4 0.042(3) 0.086(5) 0.033(3) 0.011(4) 0.019(3) 0.043(3)
C5 0.039(3) 0.075(5) 0.042(3) 0.033(3) 0.034(2) 0.019(3)
C6 0.031(3) 0.015(3) 0.035(3) -0.010(2) 0.008(2) 0.004(3)
C7 0.037(3) 0.034(3) 0.030(3) 0.004(3) 0.014(2) 0.017(3)
C8 0.041(3) 0.047(4) 0.036(3) 0.003(3) 0.021(2) 0.020(3)
C9 0.034(3) 0.052(4) 0.043(3) 0.004(3) 0.019(3) 0.016(3)
C10 0.035(3) 0.051(4) 0.029(3) -0.002(3) 0.007(3) 0.011(3)
O1W 0.052(3) 0.061(3) 0.049(3) 0.000(3) 0.002(3) 0.008(3)
O2W 0.037(2) 0.049(3) 0.057(3) 0.002(2) 0.016(2) 0.008(2)
O3W 0.094(3) 0.051(3) 0.093(3) 0.033(2) 0.077(2) 0.025(3)
O4W 0.059(3) 0.041(3) 0.051(3) 0.003(2) 0.019(2) 0.005(2)
O5W 0.071(3) 0.049(3) 0.073(3) 0.011(3) 0.024(3) 0.002(3)
O6W 0.060(4) 0.056(6) 0.051(4) 0.040(4) 0.047(3) 0.023(4)
O7W 0.026(3) 0.067(5) 0.032(3) 0.000 0.006(3) 0.000
O8W 0.083(5) 0.137(7) 0.083(5) 0.000 0.033(4) 0.000

loop_
_atom_type_symbol
_atom_type_description
_atom_type_scat_dispersion_real
_atom_type_scat_dispersion_imag
_atom_type_scat_source
C C 0.0033 0.0016 'International Tables Vol C Tables 4.2.6.8 and 6.1.1.4'
H H 0.0000 0.0000 'International Tables Vol C Tables 4.2.6.8 and 6.1.1.4'
N N 0.0061 0.0033 'International Tables Vol C Tables 4.2.6.8 and 6.1.1.4'
O O 0.0106 0.0060 'International Tables Vol C Tables 4.2.6.8 and 6.1.1.4'
Cu Cu 0.3201 1.2651 'International Tables Vol C Tables 4.2.6.8 and 6.1.1.4'
W W -0.8490 6.8722 'International Tables Vol C Tables 4.2.6.8 and 6.1.1.4'

loop_
_geom_angle_atom_site_label_1
_geom_angle_atom_site_label_2
_geom_angle_atom_site_label_3
_geom_angle
_geom_angle_site_symmetry_1
_geom_angle_site_symmetry_3
O20 W1 O6 103.35(18) . 4_575
O20 W1 O6 103.35(18) . .
O6 W1 O6 93.5(2) 4_575 .
O20 W1 O16 98.5(2) . .
O6 W1 O16 157.52(15) 4_575 .
O6 W1 O16 86.63(16) . .
O20 W1 O16 98.47(19) . 4_575
O6 W1 O16 86.63(16) 4_575 4_575
O6 W1 O16 157.52(15) . 4_575
O16 W1 O16 84.9(2) . 4_575
O20 W1 O2 163.6(3) . .
O6 W1 O2 87.75(14) 4_575 .
O6 W1 O2 87.74(14) . .
O16 W1 O2 69.79(14) . .
O16 W1 O2 69.79(14) 4_575 .
O15 W2 O3 102.27(16) . 4_575
O15 W2 O3 102.27(16) . .
O3 W2 O3 95.2(2) 4_575 .
O15 W2 O8 95.94(17) . 4_575
O3 W2 O8 88.07(16) 4_575 4_575
O3 W2 O8 160.34(14) . 4_575
O15 W2 O8 95.94(17) . .
O3 W2 O8 160.34(14) 4_575 .
O3 W2 O8 88.07(16) . .
O8 W2 O8 82.7(2) 4_575 .
O15 W2 O9W 55.3(3) . 4_675
O3 W2 O9W 64.8(4) 4_575 4_675
O3 W2 O9W 141.3(3) . 4_675
O8 W2 O9W 56.9(3) 4_575 4_675
O8 W2 O9W 122.2(4) . 4_675
O15 W2 O9W 55.3(3) . 1_655
O3 W2 O9W 141.3(3) 4_575 1_655
O3 W2 O9W 64.8(4) . 1_655
O8 W2 O9W 122.2(4) 4_575 1_655
O8 W2 O9W 56.9(3) . 1_655
O9W W2 O9W 109.6(7) 4_675 1_655
O15 W2 O14 167.5(2) . .
O3 W2 O14 86.01(14) 4_575 .
O3 W2 O14 86.01(14) . .
O8 W2 O14 74.85(15) 4_575 .
O8 W2 O14 74.85(15) . .
O9W W2 O14 122.5(3) 4_675 .
O9W W2 O14 122.5(3) 1_655 .
O11 W3 O4 104.32(18) . .
O11 W3 O12 101.00(17) . .
O4 W3 O12 94.11(18) . .
O11 W3 O16 98.26(17) . .
O4 W3 O16 97.41(17) . .
O12 W3 O16 154.33(16) . .
O11 W3 O9 93.04(19) . .
O4 W3 O9 162.64(18) . .
O12 W3 O9 82.6(2) . .
O16 W3 O9 79.60(18) . .
O11 W3 O2 163.40(18) . .
O4 W3 O2 91.60(17) . .
O12 W3 O2 82.21(18) . .
O16 W3 O2 74.64(18) . .
O9 W3 O2 71.09(17) . .
O17 W4 O13 100.57(19) . .
O17 W4 O5 97.54(17) . .
O13 W4 O5 98.86(16) . .
O17 W4 O1 93.48(17) . .
O13 W4 O1 98.98(17) . .
O5 W4 O1 156.90(17) . .
O17 W4 O4 167.91(17) . .
O13 W4 O4 91.29(18) . .
O5 W4 O4 82.78(16) . .
O1 W4 O4 82.27(15) . .
O17 W4 O3 84.30(16) . .
O13 W4 O3 173.05(17) . .
O5 W4 O3 85.29(14) . .
O1 W4 O3 75.64(15) . .
O4 W4 O3 83.68(14) . .
O21 W5 O19 100.11(19) . .
O21 W5 O7 101.1(2) . .
O19 W5 O7 96.7(2) . .
O21 W5 O1 100.08(18) . .
O19 W5 O1 90.76(17) . .
O7 W5 O1 155.93(18) . .
O21 W5 O6 92.59(18) . .
O19 W5 O6 166.20(14) . .
O7 W5 O6 86.0(2) . .
O1 W5 O6 81.65(16) . .
O21 W5 O3 172.83(18) . .
O19 W5 O3 83.43(15) . .
O7 W5 O3 84.60(17) . .
O1 W5 O3 73.53(14) . .
O6 W5 O3 83.37(14) . .
O22 W6 O8 102.16(19) . .
O22 W6 O18 103.84(18) . .
O8 W6 O18 153.98(17) . .
O22 W6 O5 100.33(18) . .
O8 W6 O5 87.34(16) . .
O18 W6 O5 89.07(17) . .
O22 W6 O23 97.9(2) . .
O8 W6 O23 88.00(19) . .
O18 W6 O23 87.4(2) . .
O5 W6 O23 161.77(19) . .
O22 W6 O14 172.86(18) . .
O8 W6 O14 78.30(17) . .
O18 W6 O14 75.77(17) . .
O5 W6 O14 86.80(16) . .
O23 W6 O14 74.99(18) . .
O10 W7 O18 99.18(18) . 4_575
O10 W7 O18 99.18(18) . .
O18 W7 O18 91.2(3) 4_575 .
O10 W7 O12 100.86(19) . .
O18 W7 O12 159.79(16) 4_575 .
O18 W7 O12 88.22(18) . .
O10 W7 O12 100.86(19) . 4_575
O18 W7 O12 88.22(18) 4_575 4_575
O18 W7 O12 159.79(16) . 4_575
O12 W7 O12 85.5(2) . 4_575
O10 W7 O14 169.6(3) . .
O18 W7 O14 73.76(14) 4_575 .
O18 W7 O14 73.77(14) . .
O12 W7 O14 86.70(16) . .
O12 W7 O14 86.70(16) 4_575 .
O13 Cu1 O3W 88.1(2) 3_665 .
O13 Cu1 N1 92.2(2) 3_665 .
O3W Cu1 N1 178.9(2) . .
O13 Cu1 O4W 174.01(18) 3_665 .
O3W Cu1 O4W 87.7(2) . .
N1 Cu1 O4W 92.1(2) . .
O13 Cu1 O2W 93.22(16) 3_665 .
O3W Cu1 O2W 90.38(19) . .
N1 Cu1 O2W 88.54(19) . .
O4W Cu1 O2W 91.07(18) . .
O13 Cu1 O1W 87.90(17) 3_665 .
O3W Cu1 O1W 87.6(2) . .
N1 Cu1 O1W 93.49(19) . .
O4W Cu1 O1W 87.67(19) . .
O2W Cu1 O1W 177.6(2) . .
O9W Cu2 O19 75.9(4) . 1_455
O9W Cu2 O17 65.2(4) . 1_455
O19 Cu2 O17 90.84(16) 1_455 1_455
O9W Cu2 O11 113.4(4) . .
O19 Cu2 O11 87.25(16) 1_455 .
O17 Cu2 O11 177.87(17) 1_455 .
O9W Cu2 N2 95.4(5) . .
O19 Cu2 N2 166.4(2) 1_455 .
O17 Cu2 N2 94.82(18) 1_455 .
O11 Cu2 N2 86.85(18) . .
O9W Cu2 O5W 154.8(5) . .
O19 Cu2 O5W 96.4(2) 1_455 .
O17 Cu2 O5W 91.36(19) 1_455 .
O11 Cu2 O5W 89.79(19) . .
N2 Cu2 O5W 95.8(2) . .
W4 O1 W5 116.6(2) . .
W3 O2 W3 106.3(2) . 4_575
W3 O2 W1 96.68(17) . .
W3 O2 W1 96.68(17) 4_575 .
W2 O3 W4 134.26(18) . .
W2 O3 W5 125.11(17) . .
W4 O3 W5 92.17(13) . .
W3 O4 W4 156.1(2) . .
W4 O5 W6 141.5(2) . .
W1 O6 W5 148.1(2) . .
W5 O7 W5 154.2(3) 4_575 .
W6 O8 W2 113.7(2) . .
W3 O9 W3 110.7(3) . 4_575
W3 O11 Cu2 149.4(2) . .
W3 O12 W7 148.7(2) . .
W4 O13 Cu1 149.4(2) . 3_665
W6 O14 W6 94.5(2) 4_575 .
W6 O14 W2 92.76(17) 4_575 .
W6 O14 W2 92.76(17) . .
W6 O14 W7 92.62(14) 4_575 .
W6 O14 W7 92.62(14) . .
W2 O14 W7 172.1(3) . .
W3 O16 W1 117.6(2) . .
W4 O17 Cu2 141.6(2) . 1_655
W6 O18 W7 117.83(19) . .
W5 O19 Cu2 144.1(2) . 1_655
W6 O23 W6 115.4(3) 4_575 .
C5 N1 C1 116.9(6) . .
C5 N1 Cu1 120.0(4) . .
C1 N1 Cu1 122.4(4) . .
C9 N2 C8 119.1(6) . .
C9 N2 Cu2 120.5(5) . .
C8 N2 Cu2 119.3(4) . .
N1 C1 C2 124.0(6) . .
N1 C1 H1A 118.0 . .
C2 C1 H1A 118.0 . .
C1 C2 C3 121.8(6) . .
C1 C2 H2A 119.1 . .
C3 C2 H2A 119.1 . .
C2 C3 C4 113.6(6) . .
C2 C3 C6 123.9(6) . .
C4 C3 C6 122.5(6) . .
C5 C4 C3 119.1(6) . .
C5 C4 H4A 120.4 . .
C3 C4 H4A 120.4 . .
N1 C5 C4 124.3(6) . .
N1 C5 H5A 117.9 . .
C4 C5 H5A 117.9 . .
C7 C6 C10 115.4(6) . .
C7 C6 C3 123.0(6) . .
C10 C6 C3 121.2(5) . .
C6 C7 C8 123.5(6) . .
C6 C7 H7A 118.3 . .
C8 C7 H7A 118.3 . .
C7 C8 N2 120.3(6) . .
C7 C8 H8A 119.8 . .
N2 C8 H8A 119.8 . .
N2 C9 C10 122.1(6) . .
N2 C9 H9A 119.0 . .
C10 C9 H9A 119.0 . .
C9 C10 C6 119.5(6) . .
C9 C10 H10A 120.3 . .
C6 C10 H10A 120.3 . .
Cu2 O9W W2 160.7(8) . 1_455
C22 C21 H21A 109.5 . .
C22 C21 H21B 109.5 . .
H21A C21 H21B 109.5 . .
C22 C21 H21C 109.5 . .
H21A C21 H21C 109.5 . .
H21B C21 H21C 109.5 . .
N21 C22 C21 163.6(11) . .

loop_
_geom_bond_atom_site_label_1
_geom_bond_atom_site_label_2
_geom_bond_distance
_geom_bond_site_symmetry_2
W1 O20 1.716(6) .
W1 O6 1.855(4) 4_575
W1 O6 1.855(4) .
W1 O16 2.021(4) .
W1 O16 2.021(4) 4_575
W1 O2 2.303(5) .
W2 O15 1.708(5) .
W2 O3 1.866(4) 4_575
W2 O3 1.866(4) .
W2 O8 2.008(4) 4_575
W2 O8 2.009(4) .
W2 O9W 2.255(14) 4_675
W2 O9W 2.255(14) 1_655
W2 O14 2.262(5) .
W3 O11 1.738(4) .
W3 O4 1.784(4) .
W3 O12 1.882(4) .
W3 O16 1.898(3) .
W3 O9 2.122(3) .
W3 O2 2.182(3) .
W4 O17 1.747(4) .
W4 O13 1.753(4) .
W4 O5 1.897(3) .
W4 O1 1.921(3) .
W4 O4 2.130(4) .
W4 O3 2.246(4) .
W5 O21 1.742(4) .
W5 O19 1.800(4) .
W5 O7 1.9280(13) .
W5 O1 1.943(4) .
W5 O6 2.001(4) .
W5 O3 2.318(3) .
W6 O22 1.723(4) .
W6 O8 1.872(3) .
W6 O18 1.907(4) .
W6 O5 1.925(4) .
W6 O23 1.935(3) .
W6 O14 2.228(4) .
W7 O10 1.678(5) .
W7 O18 1.918(4) 4_575
W7 O18 1.918(4) .
W7 O12 1.923(4) .
W7 O12 1.923(4) 4_575
W7 O14 2.303(5) .
Cu1 O13 1.971(4) 3_665
Cu1 O3W 1.986(6) .
Cu1 N1 1.992(6) .
Cu1 O4W 2.009(5) .
Cu1 O2W 2.373(4) .
Cu1 O1W 2.424(5) .
Cu2 O9W 1.866(13) .
Cu2 O19 1.912(4) 1_455
Cu2 O17 1.981(4) 1_455
Cu2 O11 1.982(4) .
Cu2 N2 1.983(5) .
Cu2 O5W 2.274(5) .
O2 W3 2.183(3) 4_575
O7 W5 1.9279(13) 4_575
O9 W3 2.122(3) 4_575
O13 Cu1 1.971(4) 3_665
O14 W6 2.228(4) 4_575
O17 Cu2 1.981(4) 1_655
O19 Cu2 1.912(4) 1_655
O23 W6 1.935(3) 4_575
N1 C5 1.303(9) .
N1 C1 1.335(7) .
N2 C9 1.342(8) .
N2 C8 1.370(8) .
C1 C2 1.347(10) .
C1 H1A 0.9300 .
C2 C3 1.382(9) .
C2 H2A 0.9300 .
C3 C4 1.450(9) .
C3 C6 1.458(10) .
C4 C5 1.375(10) .
C4 H4A 0.9300 .
C5 H5A 0.9300 .
C6 C7 1.352(8) .
C6 C10 1.456(9) .
C7 C8 1.357(10) .
C7 H7A 0.9300 .
C8 H8A 0.9300 .
C9 C10 1.365(10) .
C9 H9A 0.9300 .
C10 H10A 0.9300 .
O9W W2 2.255(14) 1_455
C21 C22 1.861(15) .
C21 H21A 0.9600 .
C21 H21B 0.9600 .
C21 H21C 0.9600 .
C22 N21 1.369(13) .
